data_4103822
loop_
_publ_author_name
'Thomas C. Coombs'
'Yongqiang Zhang'
'Ethel C. Garnier-Amblard'
'Lanny S. Liebeskind'

_publ_section_title
;
 Organometallic Enantiomeric Scaffolding. Sequential
 Semipinacol/1,5-"Michael-like" Reactions as a Strategic Approach to
 Bridgehead-Quaternary Center Aza[3.3.1]Bicyclics: Application to the
 Total Synthesis of (-)-Adaline
;
_journal_name_full 'Journal of the American Chemical Society'
_journal_page_first 876
_journal_page_last 877
_journal_paper_doi 10.1021/ja808533z
_journal_volume 131
_journal_year 2009
_chemical_formula_sum 'C29 H33 B Mo N7 O6'
_chemical_formula_weight 682.37
_chemical_name_systematic
; 
 ? 
;
_space_group_IT_number 2
_symmetry_cell_setting triclinic
_symmetry_space_group_name_Hall '-P 1'
_symmetry_space_group_name_H-M 'P -1'
_atom_sites_solution_hydrogens geom
_atom_sites_solution_primary direct
_atom_sites_solution_secondary difmap
_audit_creation_method SHELXL-97
_cell_angle_alpha 104.5270(10)
_cell_angle_beta 112.4040(10)
_cell_angle_gamma 103.1910(10)
_cell_formula_units_Z 2
_cell_length_a 10.4754(2)
_cell_length_b 12.8534(2)
_cell_length_c 13.4732(3)
_cell_measurement_reflns_used 6524
_cell_measurement_temperature 173(2)
_cell_measurement_theta_max 66.04
_cell_measurement_theta_min 3.81
_cell_volume 1513.56(6)
_computing_cell_refinement 'Bruker SMART'
_computing_data_collection 'Bruker SMART'
_computing_data_reduction 'Bruker SAINT'
_computing_molecular_graphics 'Bruker SHELXTL'
_computing_publication_material 'Bruker SHELXTL'
_computing_structure_refinement 'SHELXL-97 (Sheldrick, 1997)'
_computing_structure_solution 'SHELXS-97 (Sheldrick, 1990)'
_diffrn_ambient_temperature 173(2)
_diffrn_measured_fraction_theta_full 0.833
_diffrn_measured_fraction_theta_max 0.833
_diffrn_measurement_device_type 'CCD area detector'
_diffrn_measurement_method 'phi and omega scans'
_diffrn_radiation_monochromator graphite
_diffrn_radiation_source 'fine-focus sealed tube'
_diffrn_radiation_type CuK\a
_diffrn_radiation_wavelength 1.54178
_diffrn_reflns_av_R_equivalents 0.0169
_diffrn_reflns_av_sigmaI/netI 0.0249
_diffrn_reflns_limit_h_max 12
_diffrn_reflns_limit_h_min -12
_diffrn_reflns_limit_k_max 14
_diffrn_reflns_limit_k_min -15
_diffrn_reflns_limit_l_max 15
_diffrn_reflns_limit_l_min -13
_diffrn_reflns_number 6979
_diffrn_reflns_theta_full 66.04
_diffrn_reflns_theta_max 66.04
_diffrn_reflns_theta_min 3.81
_exptl_absorpt_coefficient_mu 4.005
_exptl_absorpt_correction_T_max 0.6451
_exptl_absorpt_correction_T_min 0.4002
_exptl_absorpt_correction_type multi-scan
_exptl_crystal_colour red
_exptl_crystal_density_diffrn 1.497
_exptl_crystal_density_meas 0
_exptl_crystal_density_method 'not measured'
_exptl_crystal_description prism
_exptl_crystal_F_000 702
_exptl_crystal_size_max 0.28
_exptl_crystal_size_mid 0.22
_exptl_crystal_size_min 0.12
_refine_diff_density_max 1.403
_refine_diff_density_min -0.719
_refine_diff_density_rms 0.095
_refine_ls_extinction_method none
_refine_ls_goodness_of_fit_ref 1.062
_refine_ls_hydrogen_treatment mixed
_refine_ls_matrix_type full
_refine_ls_number_parameters 492
_refine_ls_number_reflns 4400
_refine_ls_number_restraints 0
_refine_ls_restrained_S_all 1.062
_refine_ls_R_factor_all 0.0385
_refine_ls_R_factor_gt 0.0379
_refine_ls_shift/su_max 0.001
_refine_ls_shift/su_mean 0.000
_refine_ls_structure_factor_coef Fsqd
_refine_ls_weighting_details 'calc w=1/[\s^2^(Fo^2^)+(0.0700P)^2^+3.0000P] where P=(Fo^2^+2Fc^2^)/3'
_refine_ls_weighting_scheme calc
_refine_ls_wR_factor_gt 0.1112
_refine_ls_wR_factor_ref 0.1118
_reflns_number_gt 4289
_reflns_number_total 4400
_reflns_threshold_expression >2sigma(I)
_cod_data_source_file ja808533z_si_004.cif
_cod_data_source_block zyq188s
_cod_original_cell_volume 1513.55(5)
_cod_database_code 4103822

loop_
_symmetry_equiv_pos_as_xyz
'x, y, z'
'-x, -y, -z'

loop_
_atom_site_label
_atom_site_type_symbol
_atom_site_fract_x
_atom_site_fract_y
_atom_site_fract_z
_atom_site_U_iso_or_equiv
_atom_site_adp_type
_atom_site_occupancy
_atom_site_symmetry_multiplicity
_atom_site_calc_flag
_atom_site_refinement_flags
B1 B 0.6844(5) 0.7750(4) 0.2832(4) 0.0277(9) Uani 1 1 d .
C1 C 0.6402(4) 0.3586(3) 0.0963(3) 0.0250(8) Uani 1 1 d .
C2 C 0.6777(4) 0.4298(3) 0.0400(3) 0.0256(8) Uani 1 1 d .
C3 C 0.8264(5) 0.4637(3) 0.0607(4) 0.0300(9) Uani 1 1 d .
C4 C 0.9067(4) 0.3853(3) 0.0837(3) 0.0289(8) Uani 1 1 d .
C5 C 0.8343(4) 0.2744(3) 0.0956(4) 0.0284(8) Uani 1 1 d .
C6 C 0.6652(4) 0.2058(3) 0.1683(4) 0.0305(9) Uani 1 1 d .
C7 C 0.5301(7) 0.1663(5) 0.2697(6) 0.0497(13) Uani 1 1 d .
C8 C 0.4251(5) 0.2083(4) 0.3026(4) 0.0370(10) Uani 1 1 d .
C9 C 0.2745(6) 0.1540(4) 0.2324(4) 0.0404(10) Uani 1 1 d .
C10 C 0.1754(7) 0.1927(5) 0.2603(6) 0.0563(14) Uani 1 1 d .
C11 C 0.2253(7) 0.2854(5) 0.3587(6) 0.0570(15) Uani 1 1 d .
C12 C 0.3754(9) 0.3407(5) 0.4318(5) 0.0624(17) Uani 1 1 d .
C13 C 0.4752(7) 0.3022(5) 0.4036(5) 0.0517(13) Uani 1 1 d .
C14 C 0.8033(5) 0.1725(4) -0.0108(4) 0.0356(10) Uani 1 1 d .
C15 C 0.6834(9) 0.1666(6) -0.1196(5) 0.0627(17) Uani 1 1 d .
C16 C 1.0161(5) 0.5908(4) 0.2692(4) 0.0365(10) Uani 1 1 d .
C17 C 0.8401(4) 0.4637(3) 0.3167(3) 0.0297(9) Uani 1 1 d .
C18 C 0.8011(5) 0.7171(4) 0.0607(4) 0.0301(9) Uani 1 1 d .
C19 C 0.7755(5) 0.8169(4) 0.0532(4) 0.0364(10) Uani 1 1 d .
C20 C 0.7242(5) 0.8493(4) 0.1319(4) 0.0309(9) Uani 1 1 d .
C21 C 1.0088(5) 0.7444(4) 0.4838(4) 0.0307(9) Uani 1 1 d .
C22 C 1.0229(5) 0.8465(4) 0.5575(4) 0.0364(10) Uani 1 1 d .
C23 C 0.9072(5) 0.8732(4) 0.4938(4) 0.0325(9) Uani 1 1 d .
C24 C 0.4814(4) 0.4796(3) 0.2285(3) 0.0277(8) Uani 1 1 d .
C25 C 0.3849(5) 0.5280(4) 0.2500(4) 0.0333(9) Uani 1 1 d .
C26 C 0.4439(4) 0.6421(4) 0.2672(3) 0.0296(9) Uani 1 1 d .
C1S C 0.1578(8) 0.8926(6) 0.3237(6) 0.0779(18) Uiso 1 1 d .
H1S1 H 0.1506 0.9650 0.3154 0.117 Uiso 1 1 calc R
H1S2 H 0.0704 0.8506 0.3278 0.117 Uiso 1 1 calc R
H1S3 H 0.1629 0.8454 0.2569 0.117 Uiso 1 1 calc R
C2S C 0.3026(7) 0.9201(6) 0.4388(6) 0.0693(16) Uiso 1 1 d .
H2S1 H 0.2945 0.9656 0.5058 0.083 Uiso 1 1 calc R
H2S2 H 0.3072 0.8465 0.4472 0.083 Uiso 1 1 calc R
C3S C 0.4295(8) 0.9782(13) 0.4426(8) 0.179(7) Uani 1 1 d .
H3S1 H 0.4179 1.0454 0.4220 0.215 Uiso 1 1 calc R
H3S2 H 0.4436 0.9276 0.3820 0.215 Uiso 1 1 calc R
H1 H 0.548(4) 0.339(3) 0.091(3) 0.017(9) Uiso 1 1 d .
H2 H 0.608(4) 0.455(3) -0.004(3) 0.021(10) Uiso 1 1 d .
H3 H 0.857(5) 0.509(4) 0.028(4) 0.030(11) Uiso 1 1 d .
H5 H 0.902(5) 0.270(4) 0.165(4) 0.033(12) Uiso 1 1 d .
H9 H 0.231(7) 0.089(5) 0.162(5) 0.069(18) Uiso 1 1 d .
H10 H 0.078(7) 0.154(5) 0.216(5) 0.056(16) Uiso 1 1 d .
H11 H 0.162(6) 0.313(4) 0.386(4) 0.047(14) Uiso 1 1 d .
H12 H 0.402(7) 0.404(6) 0.498(6) 0.08(2) Uiso 1 1 d .
H13 H 0.578(7) 0.333(5) 0.450(5) 0.070(18) Uiso 1 1 d .
H14 H 0.896(5) 0.179(4) -0.014(4) 0.029(11) Uiso 1 1 d .
H18 H 0.837(4) 0.671(3) 0.021(3) 0.020(10) Uiso 1 1 d .
H19 H 0.786(4) 0.850(3) 0.007(4) 0.020(10) Uiso 1 1 d .
H20 H 0.689(5) 0.914(4) 0.151(4) 0.032(11) Uiso 1 1 d .
H21 H 1.059(4) 0.702(3) 0.496(3) 0.013(9) Uiso 1 1 d .
H22 H 1.090(5) 0.889(4) 0.626(4) 0.033(12) Uiso 1 1 d .
H23 H 0.877(4) 0.925(4) 0.510(3) 0.011(9) Uiso 1 1 d .
H24 H 0.476(5) 0.399(4) 0.218(4) 0.030(11) Uiso 1 1 d .
H25 H 0.297(5) 0.492(4) 0.251(4) 0.030(11) Uiso 1 1 d .
H26 H 0.411(5) 0.702(4) 0.288(4) 0.039(13) Uiso 1 1 d .
H15A H 0.719(8) 0.236(7) -0.130(6) 0.08(2) Uiso 1 1 d .
H1B H 0.651(5) 0.852(4) 0.308(4) 0.044(13) Uiso 1 1 d .
H7B H 0.481(7) 0.077(6) 0.220(5) 0.070(18) Uiso 1 1 d .
H15B H 0.674(6) 0.111(5) -0.183(5) 0.057(16) Uiso 1 1 d .
H4O H 0.743(10) 0.078(8) 0.072(8) 0.13(3) Uiso 1 1 d .
H7A H 0.599(10) 0.172(8) 0.317(8) 0.11(3) Uiso 1 1 d .
H15C H 0.598(9) 0.162(7) -0.116(7) 0.09(3) Uiso 1 1 d .
Mo1 Mo 0.80164(3) 0.55600(2) 0.22239(2) 0.02150(13) Uani 1 1 d .
N1 N 0.7001(4) 0.2718(3) 0.1108(3) 0.0266(7) Uani 1 1 d .
N3 N 0.7683(4) 0.6888(3) 0.1385(3) 0.0261(7) Uani 1 1 d .
N4 N 0.7189(4) 0.7713(3) 0.1820(3) 0.0260(7) Uani 1 1 d .
N5 N 0.8901(3) 0.7083(3) 0.3810(3) 0.0264(7) Uani 1 1 d .
N6 N 0.8272(4) 0.7902(3) 0.3881(3) 0.0255(7) Uani 1 1 d .
N7 N 0.5921(3) 0.5588(3) 0.2301(3) 0.0242(7) Uani 1 1 d .
N8 N 0.5674(3) 0.6599(3) 0.2542(3) 0.0250(7) Uani 1 1 d .
O1 O 1.0268(3) 0.4003(3) 0.0859(3) 0.0374(7) Uani 1 1 d .
O2 O 0.7172(3) 0.1319(2) 0.1865(3) 0.0373(7) Uani 1 1 d .
O3 O 0.5663(3) 0.2293(2) 0.2009(2) 0.0320(6) Uani 1 1 d .
O4 O 0.7706(5) 0.0662(3) 0.0029(3) 0.0607(11) Uani 1 1 d .
O5 O 1.1407(3) 0.6114(3) 0.3036(3) 0.0588(10) Uani 1 1 d .
O6 O 0.8662(4) 0.4090(3) 0.3724(3) 0.0507(9) Uani 1 1 d .

loop_
_atom_site_aniso_label
_atom_site_aniso_U_11
_atom_site_aniso_U_22
_atom_site_aniso_U_33
_atom_site_aniso_U_23
_atom_site_aniso_U_13
_atom_site_aniso_U_12
B1 0.035(2) 0.020(2) 0.034(2) 0.0139(17) 0.015(2) 0.015(2)
C1 0.0233(19) 0.0175(19) 0.031(2) 0.0067(15) 0.0105(17) 0.0070(16)
C2 0.031(2) 0.024(2) 0.0227(19) 0.0095(15) 0.0115(17) 0.0132(17)
C3 0.041(2) 0.022(2) 0.036(2) 0.0147(17) 0.022(2) 0.0157(19)
C4 0.031(2) 0.023(2) 0.032(2) 0.0090(16) 0.0140(18) 0.0124(17)
C5 0.030(2) 0.023(2) 0.035(2) 0.0133(16) 0.0141(19) 0.0154(17)
C6 0.032(2) 0.020(2) 0.034(2) 0.0104(16) 0.0112(18) 0.0049(18)
C7 0.060(3) 0.046(3) 0.075(4) 0.045(3) 0.045(3) 0.025(3)
C8 0.050(3) 0.031(2) 0.043(2) 0.0255(19) 0.027(2) 0.015(2)
C9 0.051(3) 0.036(3) 0.037(2) 0.019(2) 0.020(2) 0.014(2)
C10 0.049(3) 0.055(3) 0.072(4) 0.031(3) 0.031(3) 0.017(3)
C11 0.079(4) 0.060(4) 0.077(4) 0.042(3) 0.060(4) 0.041(3)
C12 0.111(5) 0.050(3) 0.048(3) 0.021(3) 0.052(4) 0.034(4)
C13 0.053(3) 0.045(3) 0.045(3) 0.021(2) 0.016(3) 0.007(3)
C14 0.046(3) 0.024(2) 0.043(2) 0.0121(18) 0.025(2) 0.016(2)
C15 0.082(5) 0.050(3) 0.037(3) 0.004(2) 0.014(3) 0.030(4)
C16 0.029(2) 0.026(2) 0.046(3) 0.0074(18) 0.0123(19) 0.0113(18)
C17 0.029(2) 0.0216(19) 0.030(2) 0.0084(16) 0.0070(18) 0.0083(17)
C18 0.040(2) 0.028(2) 0.033(2) 0.0161(17) 0.021(2) 0.0163(19)
C19 0.050(3) 0.032(2) 0.040(2) 0.0252(19) 0.025(2) 0.018(2)
C20 0.038(2) 0.026(2) 0.037(2) 0.0194(17) 0.018(2) 0.0156(19)
C21 0.033(2) 0.030(2) 0.036(2) 0.0205(18) 0.016(2) 0.0142(19)
C22 0.037(2) 0.033(2) 0.028(2) 0.0093(18) 0.009(2) 0.007(2)
C23 0.041(2) 0.021(2) 0.037(2) 0.0101(16) 0.018(2) 0.014(2)
C24 0.028(2) 0.024(2) 0.030(2) 0.0125(15) 0.0116(17) 0.0104(17)
C25 0.029(2) 0.034(2) 0.041(2) 0.0166(18) 0.019(2) 0.0125(19)
C26 0.032(2) 0.034(2) 0.031(2) 0.0149(17) 0.0159(18) 0.0203(19)
C3S 0.041(4) 0.391(19) 0.121(7) 0.187(11) 0.024(5) 0.030(7)
Mo1 0.02307(19) 0.01708(19) 0.02777(19) 0.01195(13) 0.01166(15) 0.00948(14)
N1 0.0292(17) 0.0199(16) 0.0338(18) 0.0130(13) 0.0139(15) 0.0123(14)
N3 0.0330(17) 0.0229(17) 0.0324(17) 0.0156(13) 0.0190(15) 0.0150(15)
N4 0.0325(17) 0.0182(15) 0.0335(17) 0.0143(13) 0.0155(15) 0.0141(14)
N5 0.0268(16) 0.0251(17) 0.0240(16) 0.0100(13) 0.0082(14) 0.0093(14)
N6 0.0323(17) 0.0178(16) 0.0326(17) 0.0132(13) 0.0169(15) 0.0123(14)
N7 0.0255(16) 0.0232(17) 0.0299(16) 0.0132(13) 0.0142(14) 0.0128(14)
N8 0.0308(17) 0.0245(17) 0.0263(16) 0.0123(13) 0.0151(15) 0.0149(14)
O1 0.0359(16) 0.0330(16) 0.0521(18) 0.0160(13) 0.0265(15) 0.0171(14)
O2 0.0474(17) 0.0280(15) 0.0513(18) 0.0244(13) 0.0270(16) 0.0211(14)
O3 0.0369(15) 0.0267(15) 0.0428(16) 0.0206(12) 0.0241(14) 0.0111(13)
O4 0.108(3) 0.0221(16) 0.065(2) 0.0191(15) 0.050(2) 0.0261(19)
O5 0.0277(17) 0.047(2) 0.076(3) -0.0052(17) 0.0176(16) 0.0109(16)
O6 0.060(2) 0.0316(17) 0.0450(19) 0.0263(15) 0.0056(17) 0.0111(16)

loop_
_atom_type_symbol
_atom_type_description
_atom_type_scat_dispersion_real
_atom_type_scat_dispersion_imag
_atom_type_scat_source
C C 0.0181 0.0091 'International Tables Vol C Tables 4.2.6.8 and 6.1.1.4'
H H 0.0000 0.0000 'International Tables Vol C Tables 4.2.6.8 and 6.1.1.4'
B B 0.0090 0.0039 'International Tables Vol C Tables 4.2.6.8 and 6.1.1.4'
N N 0.0311 0.0180 'International Tables Vol C Tables 4.2.6.8 and 6.1.1.4'
O O 0.0492 0.0322 'International Tables Vol C Tables 4.2.6.8 and 6.1.1.4'
Mo Mo -0.0483 2.7339 'International Tables Vol C Tables 4.2.6.8 and 6.1.1.4'

loop_
_geom_angle_atom_site_label_1
_geom_angle_atom_site_label_2
_geom_angle_atom_site_label_3
_geom_angle
_geom_angle_site_symmetry_3
N4 B1 N8 110.5(3) .
N4 B1 N6 107.9(3) .
N8 B1 N6 106.8(3) .
C2 C1 N1 122.1(3) .
C2 C1 Mo1 64.9(2) .
N1 C1 Mo1 116.9(2) .
C1 C2 C3 115.7(4) .
C1 C2 Mo1 80.2(2) .
C3 C2 Mo1 76.6(2) .
C2 C3 C4 118.6(4) .
C2 C3 Mo1 67.6(2) .
C4 C3 Mo1 111.0(3) .
O1 C4 C3 122.5(4) .
O1 C4 C5 117.0(4) .
C3 C4 C5 120.3(4) .
N1 C5 C4 113.3(3) .
N1 C5 C14 113.1(3) .
C4 C5 C14 107.1(3) .
O2 C6 O3 123.9(4) .
O2 C6 N1 123.8(4) .
O3 C6 N1 112.2(3) .
O3 C7 C8 107.3(4) .
C9 C8 C13 118.4(5) .
C9 C8 C7 120.2(5) .
C13 C8 C7 121.4(5) .
C8 C9 C10 121.1(5) .
C11 C10 C9 120.2(6) .
C10 C11 C12 120.1(5) .
C11 C12 C13 119.7(5) .
C8 C13 C12 120.4(5) .
O4 C14 C15 110.5(5) .
O4 C14 C5 112.6(4) .
C15 C14 C5 111.7(4) .
O5 C16 Mo1 175.3(4) .
O6 C17 Mo1 178.2(4) .
N3 C18 C19 110.9(4) .
C20 C19 C18 105.4(4) .
N4 C20 C19 107.8(4) .
N5 C21 C22 111.1(4) .
C23 C22 C21 104.7(4) .
N6 C23 C22 109.2(4) .
N7 C24 C25 110.7(4) .
C26 C25 C24 104.8(4) .
N8 C26 C25 109.1(4) .
C3S C2S C1S 114.5(6) .
C2S C3S C3S 117.0(8) 2_676
C17 Mo1 C16 81.04(18) .
C17 Mo1 N5 89.01(14) .
C16 Mo1 N5 82.05(15) .
C17 Mo1 C2 105.18(15) .
C16 Mo1 C2 106.78(16) .
N5 Mo1 C2 164.14(14) .
C17 Mo1 N7 94.26(15) .
C16 Mo1 N7 160.87(15) .
N5 Mo1 N7 79.32(12) .
C2 Mo1 N7 92.36(13) .
C17 Mo1 N3 170.76(14) .
C16 Mo1 N3 98.37(15) .
N5 Mo1 N3 81.79(12) .
C2 Mo1 N3 83.86(13) .
N7 Mo1 N3 83.29(11) .
C17 Mo1 C3 104.51(15) .
C16 Mo1 C3 71.34(16) .
N5 Mo1 C3 147.47(14) .
C2 Mo1 C3 35.85(14) .
N7 Mo1 C3 127.69(13) .
N3 Mo1 C3 83.89(13) .
C17 Mo1 C1 73.59(15) .
C16 Mo1 C1 115.52(15) .
N5 Mo1 C1 152.04(13) .
C2 Mo1 C1 34.88(14) .
N7 Mo1 C1 80.33(12) .
N3 Mo1 C1 114.57(12) .
C3 Mo1 C1 60.04(14) .
C6 N1 C1 121.1(3) .
C6 N1 C5 116.9(3) .
C1 N1 C5 119.6(3) .
C18 N3 N4 106.0(3) .
C18 N3 Mo1 134.8(3) .
N4 N3 Mo1 118.7(2) .
C20 N4 N3 109.9(3) .
C20 N4 B1 128.0(3) .
N3 N4 B1 121.7(3) .
C21 N5 N6 106.0(3) .
C21 N5 Mo1 131.3(3) .
N6 N5 Mo1 122.7(2) .
C23 N6 N5 108.9(3) .
C23 N6 B1 131.2(3) .
N5 N6 B1 119.9(3) .
C24 N7 N8 106.3(3) .
C24 N7 Mo1 133.0(3) .
N8 N7 Mo1 120.2(2) .
C26 N8 N7 109.1(3) .
C26 N8 B1 128.4(3) .
N7 N8 B1 121.5(3) .
C6 O3 C7 115.2(3) .

loop_
_geom_bond_atom_site_label_1
_geom_bond_atom_site_label_2
_geom_bond_distance
_geom_bond_site_symmetry_2
B1 N4 1.531(6) .
B1 N8 1.536(6) .
B1 N6 1.547(6) .
C1 C2 1.407(5) .
C1 N1 1.417(5) .
C1 Mo1 2.424(4) .
C2 C3 1.411(6) .
C2 Mo1 2.228(4) .
C3 C4 1.472(6) .
C3 Mo1 2.344(4) .
C4 O1 1.216(5) .
C4 C5 1.532(5) .
C5 N1 1.490(5) .
C5 C14 1.545(6) .
C6 O2 1.228(5) .
C6 O3 1.334(5) .
C6 N1 1.364(5) .
C7 O3 1.470(5) .
C7 C8 1.490(7) .
C8 C9 1.378(7) .
C8 C13 1.387(7) .
C9 C10 1.381(7) .
C10 C11 1.358(9) .
C11 C12 1.380(9) .
C12 C13 1.389(9) .
C14 O4 1.408(5) .
C14 C15 1.493(8) .
C16 O5 1.144(5) .
C16 Mo1 1.991(4) .
C17 O6 1.152(5) .
C17 Mo1 1.942(4) .
C18 N3 1.325(5) .
C18 C19 1.390(6) .
C19 C20 1.379(6) .
C20 N4 1.345(5) .
C21 N5 1.334(5) .
C21 C22 1.370(6) .
C22 C23 1.367(6) .
C23 N6 1.337(5) .
C24 N7 1.346(5) .
C24 C25 1.383(6) .
C25 C26 1.376(6) .
C26 N8 1.348(5) .
C1S C2S 1.587(9) .
C2S C3S 1.343(9) .
C3S C3S 1.527(15) 2_676
Mo1 N5 2.196(3) .
Mo1 N7 2.245(3) .
Mo1 N3 2.292(3) .
N3 N4 1.380(4) .
N5 N6 1.366(5) .
N7 N8 1.367(4) .

loop_
_geom_hbond_atom_site_label_D
_geom_hbond_atom_site_label_H
_geom_hbond_atom_site_label_A
_geom_hbond_distance_DH
_geom_hbond_distance_HA
_geom_hbond_distance_DA
_geom_hbond_angle_DHA
O4 H4O O2 1.06(9) 1.68(9) 2.715(5) 166(8)

loop_
_geom_torsion_atom_site_label_1
_geom_torsion_atom_site_label_2
_geom_torsion_atom_site_label_3
_geom_torsion_atom_site_label_4
_geom_torsion
_geom_torsion_site_symmetry_4
N1 C1 C2 C3 -37.4(5) .
Mo1 C1 C2 C3 69.8(3) .
N1 C1 C2 Mo1 -107.2(3) .
C1 C2 C3 C4 30.5(5) .
Mo1 C2 C3 C4 102.5(3) .
C1 C2 C3 Mo1 -72.0(3) .
C2 C3 C4 O1 169.2(4) .
Mo1 C3 C4 O1 -115.6(4) .
C2 C3 C4 C5 -5.4(6) .
Mo1 C3 C4 C5 69.8(4) .
O1 C4 C5 N1 170.9(3) .
C3 C4 C5 N1 -14.2(5) .
O1 C4 C5 C14 -63.7(5) .
C3 C4 C5 C14 111.2(4) .
O3 C7 C8 C9 90.8(5) .
O3 C7 C8 C13 -89.1(6) .
C13 C8 C9 C10 1.0(7) .
C7 C8 C9 C10 -178.9(4) .
C8 C9 C10 C11 -0.3(8) .
C9 C10 C11 C12 -0.6(8) .
C10 C11 C12 C13 0.9(8) .
C9 C8 C13 C12 -0.7(7) .
C7 C8 C13 C12 179.2(4) .
C11 C12 C13 C8 -0.2(8) .
N1 C5 C14 O4 -69.0(5) .
C4 C5 C14 O4 165.5(4) .
N1 C5 C14 C15 56.0(6) .
C4 C5 C14 C15 -69.5(6) .
N3 C18 C19 C20 0.0(5) .
C18 C19 C20 N4 -0.5(5) .
N5 C21 C22 C23 -1.1(5) .
C21 C22 C23 N6 0.9(5) .
N7 C24 C25 C26 -1.1(5) .
C24 C25 C26 N8 1.2(5) .
C1S C2S C3S C3S 171.8(15) 2_676
O6 C17 Mo1 C16 -19(11) .
O6 C17 Mo1 N5 -101(11) .
O6 C17 Mo1 C2 87(11) .
O6 C17 Mo1 N7 -180(100) .
O6 C17 Mo1 N3 -106(11) .
O6 C17 Mo1 C3 49(11) .
O6 C17 Mo1 C1 102(11) .
O5 C16 Mo1 C17 -41(5) .
O5 C16 Mo1 N5 49(5) .
O5 C16 Mo1 C2 -144(5) .
O5 C16 Mo1 N7 36(5) .
O5 C16 Mo1 N3 130(5) .
O5 C16 Mo1 C3 -150(5) .
O5 C16 Mo1 C1 -108(5) .
C1 C2 Mo1 C17 25.7(3) .
C3 C2 Mo1 C17 -93.9(3) .
C1 C2 Mo1 C16 110.8(3) .
C3 C2 Mo1 C16 -8.9(3) .
C1 C2 Mo1 N5 -127.1(5) .
C3 C2 Mo1 N5 113.3(5) .
C1 C2 Mo1 N7 -69.3(2) .
C3 C2 Mo1 N7 171.1(2) .
C1 C2 Mo1 N3 -152.3(2) .
C3 C2 Mo1 N3 88.1(2) .
C1 C2 Mo1 C3 119.6(3) .
C3 C2 Mo1 C1 -119.6(3) .
C2 C3 Mo1 C17 95.9(3) .
C4 C3 Mo1 C17 -17.5(3) .
C2 C3 Mo1 C16 171.0(3) .
C4 C3 Mo1 C16 57.6(3) .
C2 C3 Mo1 N5 -152.2(2) .
C4 C3 Mo1 N5 94.4(3) .
C4 C3 Mo1 C2 -113.4(4) .
C2 C3 Mo1 N7 -11.3(3) .
C4 C3 Mo1 N7 -124.7(3) .
C2 C3 Mo1 N3 -88.0(2) .
C4 C3 Mo1 N3 158.6(3) .
C2 C3 Mo1 C1 35.0(2) .
C4 C3 Mo1 C1 -78.4(3) .
C2 C1 Mo1 C17 -154.1(3) .
N1 C1 Mo1 C17 -39.2(3) .
C2 C1 Mo1 C16 -82.8(3) .
N1 C1 Mo1 C16 32.1(3) .
C2 C1 Mo1 N5 152.3(3) .
N1 C1 Mo1 N5 -92.8(4) .
N1 C1 Mo1 C2 114.9(4) .
C2 C1 Mo1 N7 108.5(2) .
N1 C1 Mo1 N7 -136.6(3) .
C2 C1 Mo1 N3 30.5(3) .
N1 C1 Mo1 N3 145.4(3) .
C2 C1 Mo1 C3 -36.0(2) .
N1 C1 Mo1 C3 78.9(3) .
O2 C6 N1 C1 -177.7(4) .
O3 C6 N1 C1 3.3(5) .
O2 C6 N1 C5 -15.5(6) .
O3 C6 N1 C5 165.5(3) .
C2 C1 N1 C6 178.3(4) .
Mo1 C1 N1 C6 102.3(4) .
C2 C1 N1 C5 16.6(5) .
Mo1 C1 N1 C5 -59.3(4) .
C4 C5 N1 C6 -153.4(3) .
C14 C5 N1 C6 84.5(4) .
C4 C5 N1 C1 9.0(5) .
C14 C5 N1 C1 -113.1(4) .
C19 C18 N3 N4 0.6(5) .
C19 C18 N3 Mo1 -170.9(3) .
C17 Mo1 N3 C18 135.4(8) .
C16 Mo1 N3 C18 49.7(4) .
N5 Mo1 N3 C18 130.4(4) .
C2 Mo1 N3 C18 -56.4(4) .
N7 Mo1 N3 C18 -149.5(4) .
C3 Mo1 N3 C18 -20.3(4) .
C1 Mo1 N3 C18 -73.4(4) .
C17 Mo1 N3 N4 -35.3(10) .
C16 Mo1 N3 N4 -120.9(3) .
N5 Mo1 N3 N4 -40.3(3) .
C2 Mo1 N3 N4 132.9(3) .
N7 Mo1 N3 N4 39.8(3) .
C3 Mo1 N3 N4 169.0(3) .
C1 Mo1 N3 N4 116.0(3) .
C19 C20 N4 N3 0.9(5) .
C19 C20 N4 B1 173.4(4) .
C18 N3 N4 C20 -0.9(4) .
Mo1 N3 N4 C20 172.2(3) .
C18 N3 N4 B1 -173.9(4) .
Mo1 N3 N4 B1 -0.8(4) .
N8 B1 N4 C20 131.1(4) .
N6 B1 N4 C20 -112.4(4) .
N8 B1 N4 N3 -57.2(5) .
N6 B1 N4 N3 59.3(4) .
C22 C21 N5 N6 0.9(5) .
C22 C21 N5 Mo1 178.8(3) .
C17 Mo1 N5 C21 43.0(4) .
C16 Mo1 N5 C21 -38.1(4) .
C2 Mo1 N5 C21 -163.2(4) .
N7 Mo1 N5 C21 137.5(4) .
N3 Mo1 N5 C21 -137.8(4) .
C3 Mo1 N5 C21 -73.0(4) .
C1 Mo1 N5 C21 93.5(4) .
C17 Mo1 N5 N6 -139.4(3) .
C16 Mo1 N5 N6 139.5(3) .
C2 Mo1 N5 N6 14.4(6) .
N7 Mo1 N5 N6 -44.9(3) .
N3 Mo1 N5 N6 39.8(3) .
C3 Mo1 N5 N6 104.5(3) .
C1 Mo1 N5 N6 -88.9(4) .
C22 C23 N6 N5 -0.3(5) .
C22 C23 N6 B1 178.5(4) .
C21 N5 N6 C23 -0.4(4) .
Mo1 N5 N6 C23 -178.5(3) .
C21 N5 N6 B1 -179.4(3) .
Mo1 N5 N6 B1 2.5(4) .
N4 B1 N6 C23 119.9(4) .
N8 B1 N6 C23 -121.2(4) .
N4 B1 N6 N5 -61.3(4) .
N8 B1 N6 N5 57.6(4) .
C25 C24 N7 N8 0.6(4) .
C25 C24 N7 Mo1 172.5(3) .
C17 Mo1 N7 C24 -37.7(4) .
C16 Mo1 N7 C24 -112.5(5) .
N5 Mo1 N7 C24 -125.9(4) .
C2 Mo1 N7 C24 67.7(3) .
N3 Mo1 N7 C24 151.3(3) .
C3 Mo1 N7 C24 74.3(4) .
C1 Mo1 N7 C24 34.9(3) .
C17 Mo1 N7 N8 133.3(3) .
C16 Mo1 N7 N8 58.5(5) .
N5 Mo1 N7 N8 45.1(3) .
C2 Mo1 N7 N8 -121.3(3) .
N3 Mo1 N7 N8 -37.8(3) .
C3 Mo1 N7 N8 -114.7(3) .
C1 Mo1 N7 N8 -154.2(3) .
C25 C26 N8 N7 -0.9(4) .
C25 C26 N8 B1 -169.4(4) .
C24 N7 N8 C26 0.2(4) .
Mo1 N7 N8 C26 -173.0(2) .
C24 N7 N8 B1 169.7(3) .
Mo1 N7 N8 B1 -3.5(4) .
N4 B1 N8 C26 -132.1(4) .
N6 B1 N8 C26 110.7(4) .
N4 B1 N8 N7 60.6(4) .
N6 B1 N8 N7 -56.6(4) .
O2 C6 O3 C7 4.6(6) .
N1 C6 O3 C7 -176.4(4) .
C8 C7 O3 C6 177.1(4) .
